data_7206567
loop_
_publ_author_name
'Sun, Di'
'Liu, Fu-Jing'
'Hao, Hong-Jun'
'Li, Yun-Hua'
'Zhang, Na'
'Huang, Rong-Bin'
'Zheng, Lan-Sun'

_publ_section_title
;
 A novel arenedisulfonate-templated 1D silver ladder constructed from
 4-aminobenzonitrile ligand
;
_journal_issue 19
_journal_name_full CrystEngComm
_journal_page_first 5661
_journal_paper_doi 10.1039/c1ce05622k
_journal_volume 13
_journal_year 2011
_chemical_formula_moiety 'C14 H12 Ag N4, F6 P '
_chemical_formula_sum 'C14 H12 Ag F6 N4 P'
_chemical_formula_weight 489.12
_chemical_name_systematic
;
?
;
_space_group_IT_number 14
_symmetry_cell_setting monoclinic
_symmetry_space_group_name_Hall '-P 2yn'
_symmetry_space_group_name_H-M 'P 1 21/n 1'
_atom_sites_solution_hydrogens geom
_atom_sites_solution_primary direct
_atom_sites_solution_secondary difmap
_audit_creation_method SHELXL-97
_cell_angle_alpha 90.00
_cell_angle_beta 90.07(3)
_cell_angle_gamma 90.00
_cell_formula_units_Z 4
_cell_length_a 9.4587(19)
_cell_length_b 9.989(2)
_cell_length_c 18.523(4)
_cell_measurement_reflns_used 9591
_cell_measurement_temperature 173(2)
_cell_measurement_theta_max 54.95
_cell_measurement_theta_min 6.00
_cell_volume 1750.1(6)
_computing_cell_refinement RAPID-AUTO
_computing_data_collection 'RAPID-AUTO (Rigaku Corporation, 1998)'
_computing_data_reduction 'CrystalStructure (Rigaku/MSC and Rigaku Corporation, 2002)'
_computing_molecular_graphics 'SHELXL-97 (Sheldrick, 1997)'
_computing_publication_material 'SHELXL-97 (Sheldrick, 1997)'
_computing_structure_refinement 'SHELXL-97 (Sheldrick, 1997)'
_computing_structure_solution 'SHELXS-97 (Sheldrick, 1997)'
_diffrn_ambient_temperature 173(2)
_diffrn_measured_fraction_theta_full 0.997
_diffrn_measured_fraction_theta_max 0.997
_diffrn_measurement_device_type 'Rigaku RAXIS-RAPID'
_diffrn_measurement_method '\w scan'
_diffrn_radiation_source 'fine-focus sealed tube'
_diffrn_radiation_type MoK\a
_diffrn_radiation_wavelength 0.71073
_diffrn_reflns_av_R_equivalents 0.0253
_diffrn_reflns_av_sigmaI/netI 0.0247
_diffrn_reflns_limit_h_max 11
_diffrn_reflns_limit_h_min -10
_diffrn_reflns_limit_k_max 11
_diffrn_reflns_limit_k_min -11
_diffrn_reflns_limit_l_max 21
_diffrn_reflns_limit_l_min -22
_diffrn_reflns_number 9767
_diffrn_reflns_theta_full 24.99
_diffrn_reflns_theta_max 24.99
_diffrn_reflns_theta_min 3.00
_exptl_absorpt_coefficient_mu 1.309
_exptl_absorpt_correction_T_max 0.9256
_exptl_absorpt_correction_T_min 0.8483
_exptl_absorpt_correction_type multi-scan
_exptl_absorpt_process_details 'ABSCOR (Higashi, 1995)'
_exptl_crystal_colour colorless
_exptl_crystal_density_diffrn 1.856
_exptl_crystal_density_method 'not measured'
_exptl_crystal_description block
_exptl_crystal_F_000 960
_exptl_crystal_size_max 0.13
_exptl_crystal_size_mid 0.10
_exptl_crystal_size_min 0.06
_refine_diff_density_max 0.933
_refine_diff_density_min -0.670
_refine_diff_density_rms 0.081
_refine_ls_extinction_method none
_refine_ls_goodness_of_fit_ref 1.079
_refine_ls_hydrogen_treatment constr
_refine_ls_matrix_type full
_refine_ls_number_parameters 235
_refine_ls_number_reflns 3078
_refine_ls_number_restraints 0
_refine_ls_restrained_S_all 1.079
_refine_ls_R_factor_all 0.0364
_refine_ls_R_factor_gt 0.0308
_refine_ls_shift/su_max 0.001
_refine_ls_shift/su_mean 0.000
_refine_ls_structure_factor_coef Fsqd
_refine_ls_weighting_details 'calc w=1/[\s^2^(Fo^2^)+(0.0481P)^2^+1.4056P] where P=(Fo^2^+2Fc^2^)/3'
_refine_ls_weighting_scheme calc
_refine_ls_wR_factor_gt 0.0826
_refine_ls_wR_factor_ref 0.0857
_reflns_number_gt 2674
_reflns_number_total 3078
_reflns_threshold_expression >2sigma(I)
_cod_data_source_file c1ce05622k.txt
_cod_data_source_block p4
_cod_original_sg_symbol_H-M 'P 21/n '
_cod_database_code 7206567

loop_
_symmetry_equiv_pos_as_xyz
'x, y, z'
'-x+1/2, y+1/2, -z+1/2'
'-x, -y, -z'
'x-1/2, -y-1/2, z-1/2'

loop_
_atom_site_label
_atom_site_type_symbol
_atom_site_fract_x
_atom_site_fract_y
_atom_site_fract_z
_atom_site_U_iso_or_equiv
_atom_site_adp_type
_atom_site_occupancy
_atom_site_symmetry_multiplicity
_atom_site_calc_flag
_atom_site_refinement_flags
Ag1 Ag 0.38180(3) 0.71816(3) 0.726535(12) 0.03647(12) Uani 1 1 d .
P2 P 0.93859(9) 0.62639(9) 0.80741(4) 0.0300(2) Uani 1 1 d .
F1 F 1.0957(3) 0.6848(3) 0.81330(12) 0.0585(6) Uani 1 1 d .
C7 C 0.5010(4) 0.6946(3) 0.89814(17) 0.0323(7) Uani 1 1 d .
C6 C 0.5599(3) 0.6810(3) 0.96994(15) 0.0270(7) Uani 1 1 d .
F3 F 0.8887(3) 0.7245(2) 0.86819(14) 0.0640(7) Uani 1 1 d .
N1 N 0.4516(3) 0.7037(3) 0.84282(14) 0.0395(7) Uani 1 1 d .
N4 N 0.6206(3) 0.7271(3) 0.67703(15) 0.0361(7) Uani 1 1 d .
H4A H 0.6475 0.8135 0.6757 0.043 Uiso 1 1 calc R
H4B H 0.6787 0.6849 0.7081 0.043 Uiso 1 1 calc R
N2 N 0.7099(3) 0.6295(3) 1.18157(13) 0.0323(6) Uani 1 1 d .
H2A H 0.7464 0.5465 1.1848 0.039 Uiso 1 1 calc R
H2B H 0.6348 0.6326 1.2113 0.039 Uiso 1 1 calc R
F2 F 0.7841(2) 0.5659(3) 0.80114(12) 0.0642(7) Uani 1 1 d .
C3 C 0.6598(3) 0.6470(3) 1.10984(15) 0.0270(7) Uani 1 1 d .
C13 C 0.6422(3) 0.6722(3) 0.60809(16) 0.0284(7) Uani 1 1 d .
C5 C 0.5069(4) 0.7600(4) 1.02560(17) 0.0342(8) Uani 1 1 d .
H5A H 0.4375 0.8236 1.0161 0.041 Uiso 1 1 calc R
N3 N 0.6891(3) 0.4637(3) 0.34253(16) 0.0441(7) Uani 1 1 d .
F4 F 0.9759(3) 0.5183(3) 0.86687(14) 0.0703(8) Uani 1 1 d .
C1 C 0.6653(4) 0.5877(3) 0.98394(16) 0.0314(7) Uani 1 1 d .
H1A H 0.7018 0.5361 0.9466 0.038 Uiso 1 1 calc R
C15 C 0.6344(4) 0.6960(3) 0.47882(17) 0.0335(8) Uani 1 1 d .
H15A H 0.6201 0.7490 0.4382 0.040 Uiso 1 1 calc R
C16 C 0.6722(3) 0.5624(3) 0.47106(16) 0.0291(7) Uani 1 1 d .
C2 C 0.7158(3) 0.5717(3) 1.05335(15) 0.0292(7) Uani 1 1 d .
H2C H 0.7875 0.5103 1.0625 0.035 Uiso 1 1 calc R
C12 C 0.6808(3) 0.5394(3) 0.59960(17) 0.0323(7) Uani 1 1 d .
H12A H 0.6974 0.4868 0.6402 0.039 Uiso 1 1 calc R
C17 C 0.6829(3) 0.5064(3) 0.39961(18) 0.0340(7) Uani 1 1 d .
C14 C 0.6182(4) 0.7499(3) 0.54670(18) 0.0332(8) Uani 1 1 d .
H14A H 0.5909 0.8389 0.5517 0.040 Uiso 1 1 calc R
F5 F 0.9067(3) 0.7380(3) 0.74806(15) 0.0697(8) Uani 1 1 d .
C11 C 0.6950(3) 0.4839(3) 0.53176(17) 0.0329(7) Uani 1 1 d .
H11A H 0.7197 0.3943 0.5268 0.039 Uiso 1 1 calc R
C4 C 0.5581(4) 0.7436(4) 1.09502(17) 0.0353(8) Uani 1 1 d .
H4C H 0.5242 0.7975 1.1321 0.042 Uiso 1 1 calc R
F6 F 0.9902(3) 0.5294(3) 0.74543(14) 0.0800(9) Uani 1 1 d .

loop_
_atom_site_aniso_label
_atom_site_aniso_U_11
_atom_site_aniso_U_22
_atom_site_aniso_U_33
_atom_site_aniso_U_23
_atom_site_aniso_U_13
_atom_site_aniso_U_12
Ag1 0.03805(19) 0.0505(2) 0.02080(15) -0.00322(10) -0.00740(11) 0.00151(12)
P2 0.0296(5) 0.0377(5) 0.0228(4) 0.0012(3) -0.0037(3) 0.0009(4)
F1 0.0439(14) 0.0901(17) 0.0416(12) -0.0006(12) 0.0047(10) -0.0251(13)
C7 0.0316(19) 0.0416(19) 0.0237(17) 0.0027(13) -0.0014(13) -0.0029(14)
C6 0.0218(17) 0.0412(17) 0.0178(14) 0.0010(12) -0.0016(11) -0.0045(13)
F3 0.0676(18) 0.0632(16) 0.0612(16) -0.0216(12) 0.0234(13) -0.0023(13)
N1 0.0396(18) 0.059(2) 0.0196(15) 0.0021(12) -0.0071(12) -0.0006(14)
N4 0.0312(17) 0.0495(17) 0.0275(14) -0.0049(12) -0.0065(12) 0.0013(13)
N2 0.0328(16) 0.0448(16) 0.0194(12) 0.0003(11) -0.0056(10) -0.0036(13)
F2 0.0377(14) 0.0982(19) 0.0566(14) -0.0062(13) -0.0073(10) -0.0245(13)
C3 0.0234(17) 0.0399(18) 0.0177(14) 0.0018(12) -0.0032(11) -0.0065(14)
C13 0.0188(16) 0.0409(18) 0.0254(15) -0.0026(13) -0.0047(12) -0.0019(14)
C5 0.0241(18) 0.050(2) 0.0283(17) -0.0024(14) -0.0045(13) 0.0097(15)
N3 0.045(2) 0.0492(19) 0.0385(17) -0.0113(14) 0.0006(13) -0.0053(15)
F4 0.0675(18) 0.0729(17) 0.0704(16) 0.0407(14) -0.0128(13) 0.0030(14)
C1 0.0335(19) 0.0410(18) 0.0196(14) -0.0034(13) 0.0002(12) -0.0014(15)
C15 0.036(2) 0.0379(18) 0.0269(17) 0.0032(13) -0.0076(14) 0.0021(14)
C16 0.0254(17) 0.0358(17) 0.0259(15) -0.0055(13) -0.0023(12) -0.0040(14)
C2 0.0288(18) 0.0334(17) 0.0255(15) 0.0016(13) -0.0040(12) 0.0034(14)
C12 0.0303(19) 0.0374(18) 0.0292(16) 0.0096(14) -0.0012(13) 0.0032(14)
C17 0.0268(19) 0.0389(18) 0.0362(19) -0.0055(15) -0.0016(13) -0.0077(14)
C14 0.037(2) 0.0308(17) 0.0322(18) -0.0013(13) -0.0051(14) 0.0031(14)
F5 0.0633(18) 0.0873(18) 0.0585(15) 0.0385(14) -0.0040(13) 0.0043(14)
C11 0.0284(19) 0.0306(17) 0.0396(18) -0.0003(14) 0.0040(13) 0.0018(14)
C4 0.030(2) 0.053(2) 0.0229(16) -0.0093(14) 0.0000(13) 0.0091(16)
F6 0.097(2) 0.0808(19) 0.0624(16) -0.0329(14) 0.0200(15) -0.0055(16)

loop_
_atom_type_symbol
_atom_type_description
_atom_type_scat_dispersion_real
_atom_type_scat_dispersion_imag
_atom_type_scat_source
C C 0.0033 0.0016 'International Tables Vol C Tables 4.2.6.8 and 6.1.1.4'
H H 0.0000 0.0000 'International Tables Vol C Tables 4.2.6.8 and 6.1.1.4'
N N 0.0061 0.0033 'International Tables Vol C Tables 4.2.6.8 and 6.1.1.4'
O O 0.0106 0.0060 'International Tables Vol C Tables 4.2.6.8 and 6.1.1.4'
F F 0.0171 0.0103 'International Tables Vol C Tables 4.2.6.8 and 6.1.1.4'
P P 0.1023 0.0942 'International Tables Vol C Tables 4.2.6.8 and 6.1.1.4'
Ag Ag -0.8971 1.1015 'International Tables Vol C Tables 4.2.6.8 and 6.1.1.4'

loop_
_geom_angle_atom_site_label_1
_geom_angle_atom_site_label_2
_geom_angle_atom_site_label_3
_geom_angle
_geom_angle_site_symmetry_1
_geom_angle_site_symmetry_3
N1 Ag1 N3 124.08(11) . 3_666
N1 Ag1 N2 125.06(10) . 4_575
N3 Ag1 N2 96.37(11) 3_666 4_575
N1 Ag1 N4 95.24(11) . .
N3 Ag1 N4 95.09(11) 3_666 .
N2 Ag1 N4 118.53(10) 4_575 .
F3 P2 F6 179.05(16) . .
F3 P2 F4 89.65(16) . .
F6 P2 F4 91.07(17) . .
F3 P2 F2 90.71(15) . .
F6 P2 F2 89.92(15) . .
F4 P2 F2 89.76(15) . .
F3 P2 F5 90.05(16) . .
F6 P2 F5 89.20(17) . .
F4 P2 F5 177.78(16) . .
F2 P2 F5 92.44(16) . .
F3 P2 F1 90.21(15) . .
F6 P2 F1 89.16(15) . .
F4 P2 F1 89.70(14) . .
F2 P2 F1 178.93(16) . .
F5 P2 F1 88.10(15) . .
N1 C7 C6 178.0(4) . .
C1 C6 C5 120.1(3) . .
C1 C6 C7 120.6(3) . .
C5 C6 C7 119.3(3) . .
C7 N1 Ag1 172.5(3) . .
C13 N4 Ag1 117.6(2) . .
C13 N4 H4A 107.9 . .
Ag1 N4 H4A 107.9 . .
C13 N4 H4B 107.9 . .
Ag1 N4 H4B 107.9 . .
H4A N4 H4B 107.2 . .
C3 N2 Ag1 118.4(2) . 4_676
C3 N2 H2A 107.7 . .
Ag1 N2 H2A 107.7 4_676 .
C3 N2 H2B 107.7 . .
Ag1 N2 H2B 107.7 4_676 .
H2A N2 H2B 107.1 . .
C4 C3 C2 119.3(3) . .
C4 C3 N2 120.0(3) . .
C2 C3 N2 120.6(3) . .
C12 C13 C14 118.9(3) . .
C12 C13 N4 121.1(3) . .
C14 C13 N4 120.0(3) . .
C4 C5 C6 119.7(3) . .
C4 C5 H5A 120.2 . .
C6 C5 H5A 120.2 . .
C17 N3 Ag1 142.0(3) . 3_666
C2 C1 C6 119.9(3) . .
C2 C1 H1A 120.0 . .
C6 C1 H1A 120.0 . .
C14 C15 C16 119.9(3) . .
C14 C15 H15A 120.0 . .
C16 C15 H15A 120.0 . .
C11 C16 C15 119.9(3) . .
C11 C16 C17 121.0(3) . .
C15 C16 C17 119.1(3) . .
C1 C2 C3 120.4(3) . .
C1 C2 H2C 119.8 . .
C3 C2 H2C 119.8 . .
C11 C12 C13 120.9(3) . .
C11 C12 H12A 119.5 . .
C13 C12 H12A 119.5 . .
N3 C17 C16 178.6(4) . .
C15 C14 C13 120.6(3) . .
C15 C14 H14A 119.7 . .
C13 C14 H14A 119.7 . .
C12 C11 C16 119.7(3) . .
C12 C11 H11A 120.1 . .
C16 C11 H11A 120.1 . .
C5 C4 C3 120.5(3) . .
C5 C4 H4C 119.7 . .
C3 C4 H4C 119.7 . .

loop_
_geom_bond_atom_site_label_1
_geom_bond_atom_site_label_2
_geom_bond_distance
_geom_bond_site_symmetry_2
Ag1 N1 2.257(3) .
Ag1 N3 2.320(3) 3_666
Ag1 N2 2.377(3) 4_575
Ag1 N4 2.440(3) .
P2 F3 1.566(2) .
P2 F6 1.580(2) .
P2 F4 1.582(2) .
P2 F2 1.585(2) .
P2 F5 1.595(2) .
P2 F1 1.600(2) .
C7 N1 1.130(4) .
C7 C6 1.447(4) .
C6 C1 1.389(5) .
C6 C5 1.392(5) .
N4 C13 1.405(4) .
N4 H4A 0.9000 .
N4 H4B 0.9000 .
N2 C3 1.421(4) .
N2 Ag1 2.377(3) 4_676
N2 H2A 0.9000 .
N2 H2B 0.9000 .
C3 C4 1.389(5) .
C3 C2 1.394(4) .
C13 C12 1.385(5) .
C13 C14 1.395(5) .
C5 C4 1.383(5) .
C5 H5A 0.9300 .
N3 C17 1.142(4) .
N3 Ag1 2.320(3) 3_666
C1 C2 1.380(4) .
C1 H1A 0.9300 .
C15 C14 1.376(5) .
C15 C16 1.389(5) .
C15 H15A 0.9300 .
C16 C11 1.387(5) .
C16 C17 1.441(4) .
C2 H2C 0.9300 .
C12 C11 1.380(5) .
C12 H12A 0.9300 .
C14 H14A 0.9300 .
C11 H11A 0.9300 .
C4 H4C 0.9300 .

loop_
_geom_hbond_atom_site_label_D
_geom_hbond_atom_site_label_H
_geom_hbond_atom_site_label_A
_geom_hbond_distance_DH
_geom_hbond_distance_HA
_geom_hbond_distance_DA
_geom_hbond_angle_DHA
_geom_hbond_site_symmetry_A
N4 H4A F4 0.90 2.48 3.154(4) 131.8 2_656
N4 H4B F5 0.90 2.34 3.010(4) 131.1 .
N2 H2B F5 0.90 2.61 3.392(4) 146.3 4_576
